data_1554160
loop_
_publ_author_name
'Zhong, Wenkai'
'Liang, Junfei'
'Hu, Shuzhi'
'Jiang, Xiao-Fang'
'Ying, Lei'
'Huang, Fei'
'Yang, Wei'
'Cao, Yong'

_publ_section_title
;
 Effect of Monofluoro Substitution on the Optoelectronic Properties of
 Benzo[c][1,2,5]thiadiazole Based Organic Semiconductors
;
_journal_issue 16
_journal_name_full Macromolecules
_journal_page_first 5806
_journal_paper_doi 10.1021/acs.macromol.6b00185
_journal_volume 49
_journal_year 2016
_chemical_formula_sum 'C36 H26 F N2 S'
_chemical_formula_weight 537.65
_space_group_crystal_system triclinic
_space_group_IT_number 2
_space_group_name_Hall '-P 1'
_space_group_name_H-M_alt 'P -1'
_atom_sites_solution_hydrogens geom
_audit_creation_method SHELXL-2014/7
_cell_angle_alpha 105.00(3)
_cell_angle_beta 93.00(3)
_cell_angle_gamma 106.60(3)
_cell_formula_units_Z 2
_cell_length_a 8.9800(18)
_cell_length_b 12.150(2)
_cell_length_c 13.670(3)
_cell_measurement_reflns_used 5797
_cell_measurement_temperature 293(2)
_cell_measurement_theta_max 54.88
_cell_measurement_theta_min 6.05
_cell_volume 1367.7(6)
_computing_structure_refinement 'SHELXL-2014/7 (Sheldrick, 2014)'
_diffrn_ambient_temperature 293(2)
_diffrn_measured_fraction_theta_full 0.984
_diffrn_measured_fraction_theta_max 0.984
_diffrn_measurement_device_type 'Rigaku R-AXIS SPIDER CCD'
_diffrn_measurement_method '\w scans'
_diffrn_radiation_type MoK\a
_diffrn_radiation_wavelength 0.71073
_diffrn_reflns_av_R_equivalents 0.0738
_diffrn_reflns_av_unetI/netI 0.1030
_diffrn_reflns_Laue_measured_fraction_full 0.984
_diffrn_reflns_Laue_measured_fraction_max 0.984
_diffrn_reflns_limit_h_max 10
_diffrn_reflns_limit_h_min -10
_diffrn_reflns_limit_k_max 14
_diffrn_reflns_limit_k_min -14
_diffrn_reflns_limit_l_max 16
_diffrn_reflns_limit_l_min -16
_diffrn_reflns_number 10573
_diffrn_reflns_point_group_measured_fraction_full 0.984
_diffrn_reflns_point_group_measured_fraction_max 0.984
_diffrn_reflns_theta_full 24.993
_diffrn_reflns_theta_max 24.993
_diffrn_reflns_theta_min 3.025
_diffrn_source graphite
_exptl_absorpt_coefficient_mu 0.154
_exptl_absorpt_correction_T_max 1.0000
_exptl_absorpt_correction_T_min 0.3709
_exptl_crystal_colour colorless
_exptl_crystal_density_diffrn 1.306
_exptl_crystal_density_method 'not measured'
_exptl_crystal_description block
_exptl_crystal_F_000 562
_exptl_crystal_size_max 0.31
_exptl_crystal_size_mid 0.27
_exptl_crystal_size_min 0.24
_refine_diff_density_max 0.219
_refine_diff_density_min -0.280
_refine_diff_density_rms 0.058
_refine_ls_extinction_coef 0.006(2)
_refine_ls_extinction_expression Fc^*^=kFc[1+0.001xFc^2^\l^3^/sin(2\q)]^-1/4^
_refine_ls_extinction_method 'SHELXL-2014/7 (Sheldrick 2014'
_refine_ls_goodness_of_fit_ref 0.980
_refine_ls_hydrogen_treatment constr
_refine_ls_matrix_type full
_refine_ls_number_parameters 376
_refine_ls_number_reflns 4737
_refine_ls_number_restraints 0
_refine_ls_restrained_S_all 0.980
_refine_ls_R_factor_all 0.1468
_refine_ls_R_factor_gt 0.0589
_refine_ls_shift/su_max 0.000
_refine_ls_shift/su_mean 0.000
_refine_ls_structure_factor_coef Fsqd
_refine_ls_weighting_details 'w=1/[\s^2^(Fo^2^)+(0.0906P)^2^] where P=(Fo^2^+2Fc^2^)/3'
_refine_ls_weighting_scheme calc
_refine_ls_wR_factor_gt 0.1392
_refine_ls_wR_factor_ref 0.1990
_reflns_Friedel_coverage 0.000
_reflns_number_gt 2087
_reflns_number_total 4737
_reflns_threshold_expression 'I > 2\s(I)'
_cod_data_source_file ma6b00185_si_003.cif
_cod_data_source_block 011
_cod_original_cell_volume 1367.7(5)
_cod_database_code 1554160
_shelx_shelxl_version_number 2014/7
_shelx_space_group_comment
;
The symmetry employed for this shelxl refinement is uniquely defined
by the following loop, which should always be used as a source of
symmetry information in preference to the above space-group names.
They are only intended as comments.
;

loop_
_space_group_symop_operation_xyz
'x, y, z'
'-x, -y, -z'

loop_
_atom_site_label
_atom_site_type_symbol
_atom_site_fract_x
_atom_site_fract_y
_atom_site_fract_z
_atom_site_U_iso_or_equiv
_atom_site_adp_type
_atom_site_occupancy
_atom_site_site_symmetry_order
_atom_site_calc_flag
_atom_site_refinement_flags_posn
_atom_site_refinement_flags_adp
_atom_site_refinement_flags_occupancy
_atom_site_disorder_assembly
_atom_site_disorder_group
S1 S 0.80292(14) 0.02269(10) 1.01073(11) 0.0718(4) Uani 1 1 d . . . A 4
N1 N 0.9015(4) 0.0962(3) 0.9412(3) 0.0617(10) Uani 1 1 d . . . A 4
N2 N 0.6779(4) 0.0939(3) 1.0399(3) 0.0599(9) Uani 1 1 d . . . A 4
F1 F 0.6121(6) 0.4305(4) 0.9495(4) 0.0764(15) Uani 0.5 1 d . . P . .
F2 F 0.8563(5) 0.4486(4) 0.8599(4) 0.0614(12) Uani 0.5 1 d . . P . .
C1 C 0.8378(5) 0.1846(3) 0.9380(3) 0.0527(10) Uani 1 1 d . . . A 4
C2 C 0.7107(5) 0.1825(3) 0.9959(3) 0.0534(10) Uani 1 1 d . . . A 4
C3 C 0.6242(4) 0.2664(3) 1.0020(3) 0.0512(10) Uani 1 1 d . . . A 4
C4 C 0.6806(5) 0.3478(3) 0.9507(3) 0.0566(11) Uani 1 1 d . . . A 4
C5 C 0.8092(5) 0.3538(3) 0.8964(3) 0.0571(11) Uani 1 1 d . . . A 4
C6 C 0.8959(5) 0.2753(3) 0.8877(3) 0.0532(10) Uani 1 1 d . . . A 4
C7 C 1.0354(5) 0.2853(3) 0.8347(3) 0.0544(10) Uani 1 1 d . . . A 4
C8 C 1.1341(5) 0.3987(4) 0.8382(3) 0.0640(12) Uani 1 1 d . . . A 4
H8 H 1.1072 0.4660 0.8713 0.077 Uiso 1 1 calc R U . A 4
C9 C 1.2712(5) 0.4137(4) 0.7937(4) 0.0654(12) Uani 1 1 d . . . A 4
H9 H 1.3352 0.4899 0.7965 0.079 Uiso 1 1 calc R U . A 4
C10 C 1.3105(5) 0.3131(3) 0.7452(3) 0.0546(10) Uani 1 1 d . . . A 4
C11 C 1.4509(5) 0.3019(4) 0.6978(3) 0.0574(11) Uani 1 1 d . . . A 4
C12 C 1.5827(5) 0.3870(4) 0.6868(3) 0.0647(12) Uani 1 1 d . . . A 4
H12 H 1.5912 0.4679 0.7084 0.078 Uiso 1 1 calc R U . A 4
C13 C 1.7008(6) 0.3506(5) 0.6436(4) 0.0771(14) Uani 1 1 d . . . A 4
H13 H 1.7904 0.4076 0.6360 0.093 Uiso 1 1 calc R U . A 4
C14 C 1.6894(6) 0.2313(5) 0.6111(4) 0.0812(14) Uani 1 1 d . . . A 4
H14 H 1.7714 0.2085 0.5823 0.097 Uiso 1 1 calc R U . A 4
C15 C 1.5571(5) 0.1452(4) 0.6209(4) 0.0696(13) Uani 1 1 d . . . A 4
H15 H 1.5493 0.0644 0.5982 0.084 Uiso 1 1 calc R U . A 4
C16 C 1.4366(5) 0.1796(4) 0.6645(3) 0.0585(11) Uani 1 1 d . . . A 4
C17 C 1.2815(5) 0.1033(3) 0.6853(3) 0.0558(11) Uani 1 1 d . . . A 4
C18 C 1.3060(6) 0.0267(4) 0.7537(4) 0.0820(15) Uani 1 1 d . . . A 4
H18A H 1.2066 -0.0144 0.7701 0.123 Uiso 1 1 calc R U . A 4
H18B H 1.3732 0.0773 0.8155 0.123 Uiso 1 1 calc R U . A 4
H18C H 1.3537 -0.0308 0.7184 0.123 Uiso 1 1 calc R U . A 4
C19 C 1.1771(6) 0.0229(4) 0.5864(4) 0.0807(15) Uani 1 1 d . . . A 4
H19A H 1.0819 -0.0255 0.6022 0.121 Uiso 1 1 calc R U . A 4
H19B H 1.2311 -0.0280 0.5481 0.121 Uiso 1 1 calc R U . A 4
H19C H 1.1527 0.0716 0.5467 0.121 Uiso 1 1 calc R U . A 4
C20 C 1.2135(5) 0.2001(3) 0.7402(3) 0.0514(10) Uani 1 1 d . . . A 4
C21 C 1.0763(5) 0.1850(4) 0.7836(3) 0.0560(11) Uani 1 1 d . . . A 4
H21 H 1.0114 0.1084 0.7788 0.067 Uiso 1 1 calc R U . A 4
C22 C 0.4923(4) 0.2675(3) 1.0607(3) 0.0507(10) Uani 1 1 d . . . A 4
C23 C 0.3649(5) 0.2965(3) 1.0223(3) 0.0594(11) Uani 1 1 d . . . A 4
H23 H 0.3622 0.3093 0.9581 0.071 Uiso 1 1 calc R U . A 4
C24 C 0.2446(5) 0.3060(3) 1.0780(3) 0.0603(12) Uani 1 1 d . . . A 4
H24 H 0.1599 0.3236 1.0509 0.072 Uiso 1 1 calc R U . A 4
C25 C 0.2481(5) 0.2898(3) 1.1736(4) 0.0557(11) Uani 1 1 d . . . A 4
C26 C 0.1434(5) 0.3026(4) 1.2501(4) 0.0631(12) Uani 1 1 d . . . A 4
C27 C 0.0070(5) 0.3358(4) 1.2502(4) 0.0780(15) Uani 1 1 d . . . A 4
H27 H -0.0368 0.3474 1.1920 0.094 Uiso 1 1 calc R U . A 4
C28 C -0.0615(6) 0.3510(5) 1.3387(6) 0.0975(19) Uani 1 1 d . . . A 4
H28 H -0.1518 0.3740 1.3398 0.117 Uiso 1 1 calc R U . A 4
C29 C -0.0002(7) 0.3331(5) 1.4248(6) 0.107(2) Uani 1 1 d . . . A 4
H29 H -0.0487 0.3446 1.4835 0.128 Uiso 1 1 calc R U . A 4
C30 C 0.1338(7) 0.2980(5) 1.4254(4) 0.0908(17) Uani 1 1 d . . . A 4
H30 H 0.1749 0.2844 1.4835 0.109 Uiso 1 1 calc R U . A 4
C31 C 0.2047(5) 0.2836(4) 1.3375(4) 0.0674(13) Uani 1 1 d . . . A 4
C32 C 0.3519(6) 0.2468(4) 1.3194(4) 0.0695(13) Uani 1 1 d . . . A 4
C33 C 0.4937(6) 0.3299(6) 1.3986(4) 0.106(2) Uani 1 1 d . . . A 4
H33A H 0.5840 0.3043 1.3845 0.160 Uiso 1 1 calc R U . A 4
H33B H 0.4713 0.3266 1.4659 0.160 Uiso 1 1 calc R U . A 4
H33C H 0.5143 0.4107 1.3950 0.160 Uiso 1 1 calc R U . A 4
C34 C 0.3230(7) 0.1161(5) 1.3190(5) 0.106(2) Uani 1 1 d . . . A 4
H34A H 0.2316 0.0659 1.2714 0.159 Uiso 1 1 calc R U . A 4
H34B H 0.3070 0.1089 1.3863 0.159 Uiso 1 1 calc R U . A 4
H34C H 0.4123 0.0917 1.2991 0.159 Uiso 1 1 calc R U . A 4
C35 C 0.3737(5) 0.2591(3) 1.2131(3) 0.0533(10) Uani 1 1 d . . . A 4
C36 C 0.4937(5) 0.2475(3) 1.1568(3) 0.0532(10) Uani 1 1 d . . . A 4
H36 H 0.5759 0.2263 1.1828 0.064 Uiso 1 1 calc R U . A 4

loop_
_atom_site_aniso_label
_atom_site_aniso_U_11
_atom_site_aniso_U_22
_atom_site_aniso_U_33
_atom_site_aniso_U_23
_atom_site_aniso_U_13
_atom_site_aniso_U_12
S1 0.0780(8) 0.0640(7) 0.0932(10) 0.0395(7) 0.0332(7) 0.0330(6)
N1 0.066(2) 0.0532(19) 0.076(3) 0.0276(18) 0.0216(19) 0.0245(18)
N2 0.062(2) 0.0536(19) 0.069(3) 0.0232(18) 0.0200(19) 0.0191(18)
F1 0.095(4) 0.069(3) 0.085(4) 0.039(3) 0.032(3) 0.037(3)
F2 0.067(3) 0.060(3) 0.075(3) 0.038(2) 0.024(3) 0.028(2)
C1 0.061(2) 0.048(2) 0.048(3) 0.0115(19) 0.008(2) 0.016(2)
C2 0.065(3) 0.045(2) 0.051(3) 0.014(2) 0.016(2) 0.018(2)
C3 0.056(2) 0.050(2) 0.048(3) 0.0144(19) 0.010(2) 0.015(2)
C4 0.065(3) 0.055(2) 0.056(3) 0.020(2) 0.011(2) 0.025(2)
C5 0.067(3) 0.053(2) 0.056(3) 0.020(2) 0.016(2) 0.022(2)
C6 0.061(3) 0.051(2) 0.048(3) 0.019(2) 0.012(2) 0.013(2)
C7 0.064(3) 0.050(2) 0.052(3) 0.018(2) 0.016(2) 0.018(2)
C8 0.078(3) 0.058(3) 0.061(3) 0.016(2) 0.022(3) 0.029(2)
C9 0.073(3) 0.047(2) 0.073(3) 0.017(2) 0.017(3) 0.012(2)
C10 0.066(3) 0.047(2) 0.049(3) 0.0169(19) 0.012(2) 0.011(2)
C11 0.064(3) 0.058(2) 0.048(3) 0.018(2) 0.018(2) 0.012(2)
C12 0.074(3) 0.060(3) 0.059(3) 0.019(2) 0.019(3) 0.015(2)
C13 0.071(3) 0.081(3) 0.066(4) 0.017(3) 0.015(3) 0.007(3)
C14 0.079(3) 0.087(4) 0.075(4) 0.022(3) 0.034(3) 0.019(3)
C15 0.081(3) 0.070(3) 0.063(3) 0.020(2) 0.025(3) 0.028(3)
C16 0.069(3) 0.060(2) 0.047(3) 0.018(2) 0.012(2) 0.017(2)
C17 0.072(3) 0.047(2) 0.048(3) 0.017(2) 0.021(2) 0.014(2)
C18 0.101(4) 0.076(3) 0.094(4) 0.046(3) 0.038(3) 0.043(3)
C19 0.092(4) 0.066(3) 0.064(4) -0.003(2) 0.018(3) 0.012(3)
C20 0.059(2) 0.051(2) 0.046(3) 0.0157(19) 0.006(2) 0.019(2)
C21 0.062(3) 0.050(2) 0.052(3) 0.014(2) 0.012(2) 0.012(2)
C22 0.056(2) 0.047(2) 0.049(3) 0.0158(19) 0.011(2) 0.013(2)
C23 0.060(3) 0.063(3) 0.056(3) 0.016(2) 0.004(2) 0.021(2)
C24 0.061(3) 0.060(2) 0.060(3) 0.014(2) 0.002(2) 0.024(2)
C25 0.052(2) 0.045(2) 0.064(3) 0.009(2) 0.010(2) 0.0111(19)
C26 0.063(3) 0.053(2) 0.073(4) 0.018(2) 0.021(2) 0.015(2)
C27 0.065(3) 0.076(3) 0.097(4) 0.027(3) 0.022(3) 0.023(3)
C28 0.080(4) 0.093(4) 0.133(6) 0.037(4) 0.054(4) 0.036(3)
C29 0.104(5) 0.106(4) 0.127(6) 0.041(4) 0.077(4) 0.041(4)
C30 0.107(4) 0.095(4) 0.090(4) 0.042(3) 0.053(4) 0.039(3)
C31 0.069(3) 0.063(3) 0.075(4) 0.021(3) 0.031(3) 0.023(2)
C32 0.082(3) 0.080(3) 0.059(3) 0.028(3) 0.025(3) 0.035(3)
C33 0.096(4) 0.170(6) 0.055(4) 0.027(4) 0.012(3) 0.048(4)
C34 0.147(5) 0.105(4) 0.117(5) 0.070(4) 0.069(4) 0.074(4)
C35 0.056(2) 0.049(2) 0.058(3) 0.019(2) 0.013(2) 0.017(2)
C36 0.055(2) 0.057(2) 0.054(3) 0.020(2) 0.014(2) 0.022(2)

loop_
_atom_type_symbol
_atom_type_description
_atom_type_scat_dispersion_real
_atom_type_scat_dispersion_imag
_atom_type_scat_source
C C 0.0033 0.0016 'International Tables Vol C Tables 4.2.6.8 and 6.1.1.4'
H H 0.0000 0.0000 'International Tables Vol C Tables 4.2.6.8 and 6.1.1.4'
N N 0.0061 0.0033 'International Tables Vol C Tables 4.2.6.8 and 6.1.1.4'
F F 0.0171 0.0103 'International Tables Vol C Tables 4.2.6.8 and 6.1.1.4'
S S 0.1246 0.1234 'International Tables Vol C Tables 4.2.6.8 and 6.1.1.4'

loop_
_geom_angle_atom_site_label_1
_geom_angle_atom_site_label_2
_geom_angle_atom_site_label_3
_geom_angle
N1 S1 N2 100.89(17)
C1 N1 S1 106.4(3)
C2 N2 S1 106.7(3)
N1 C1 C2 112.5(4)
N1 C1 C6 124.9(4)
C2 C1 C6 122.5(3)
N2 C2 C1 113.6(3)
N2 C2 C3 124.4(4)
C1 C2 C3 122.0(4)
C4 C3 C2 113.0(4)
C4 C3 C22 123.1(3)
C2 C3 C22 123.8(4)
F1 C4 C3 119.7(4)
F1 C4 C5 114.7(4)
C3 C4 C5 125.6(4)
F2 C5 C6 119.7(4)
F2 C5 C4 116.2(4)
C6 C5 C4 123.7(4)
C5 C6 C1 112.9(4)
C5 C6 C7 123.6(4)
C1 C6 C7 123.5(3)
C8 C7 C21 118.4(4)
C8 C7 C6 119.3(4)
C21 C7 C6 122.2(4)
C9 C8 C7 121.9(4)
C9 C8 H8 119.1
C7 C8 H8 119.1
C10 C9 C8 118.6(4)
C10 C9 H9 120.7
C8 C9 H9 120.7
C20 C10 C9 120.3(4)
C20 C10 C11 109.1(3)
C9 C10 C11 130.5(4)
C12 C11 C16 120.8(4)
C12 C11 C10 131.5(4)
C16 C11 C10 107.6(4)
C13 C12 C11 119.0(4)
C13 C12 H12 120.5
C11 C12 H12 120.5
C12 C13 C14 121.1(5)
C12 C13 H13 119.4
C14 C13 H13 119.4
C13 C14 C15 120.4(4)
C13 C14 H14 119.8
C15 C14 H14 119.8
C16 C15 C14 119.6(4)
C16 C15 H15 120.2
C14 C15 H15 120.2
C15 C16 C11 119.1(4)
C15 C16 C17 129.7(4)
C11 C16 C17 111.2(4)
C16 C17 C20 100.8(3)
C16 C17 C19 111.6(4)
C20 C17 C19 111.5(3)
C16 C17 C18 111.9(4)
C20 C17 C18 111.3(3)
C19 C17 C18 109.5(4)
C17 C18 H18A 109.5
C17 C18 H18B 109.5
H18A C18 H18B 109.5
C17 C18 H18C 109.5
H18A C18 H18C 109.5
H18B C18 H18C 109.5
C17 C19 H19A 109.5
C17 C19 H19B 109.5
H19A C19 H19B 109.5
C17 C19 H19C 109.5
H19A C19 H19C 109.5
H19B C19 H19C 109.5
C21 C20 C10 121.1(4)
C21 C20 C17 127.7(4)
C10 C20 C17 111.2(4)
C20 C21 C7 119.7(4)
C20 C21 H21 120.1
C7 C21 H21 120.1
C36 C22 C23 118.8(4)
C36 C22 C3 121.9(3)
C23 C22 C3 119.2(4)
C24 C23 C22 120.8(4)
C24 C23 H23 119.6
C22 C23 H23 119.6
C23 C24 C25 120.4(4)
C23 C24 H24 119.8
C25 C24 H24 119.8
C24 C25 C35 119.8(4)
C24 C25 C26 131.4(4)
C35 C25 C26 108.8(4)
C31 C26 C27 119.6(5)
C31 C26 C25 108.9(4)
C27 C26 C25 131.4(5)
C28 C27 C26 118.5(5)
C28 C27 H27 120.8
C26 C27 H27 120.8
C29 C28 C27 121.8(5)
C29 C28 H28 119.1
C27 C28 H28 119.1
C28 C29 C30 120.5(6)
C28 C29 H29 119.8
C30 C29 H29 119.8
C31 C30 C29 118.4(5)
C31 C30 H30 120.8
C29 C30 H30 120.8
C30 C31 C26 121.3(4)
C30 C31 C32 128.3(5)
C26 C31 C32 110.5(4)
C35 C32 C31 101.6(3)
C35 C32 C34 110.1(4)
C31 C32 C34 110.8(4)
C35 C32 C33 111.6(4)
C31 C32 C33 111.9(4)
C34 C32 C33 110.5(4)
C32 C33 H33A 109.5
C32 C33 H33B 109.5
H33A C33 H33B 109.5
C32 C33 H33C 109.5
H33A C33 H33C 109.5
H33B C33 H33C 109.5
C32 C34 H34A 109.5
C32 C34 H34B 109.5
H34A C34 H34B 109.5
C32 C34 H34C 109.5
H34A C34 H34C 109.5
H34B C34 H34C 109.5
C36 C35 C25 120.1(4)
C36 C35 C32 129.9(4)
C25 C35 C32 110.0(4)
C35 C36 C22 120.1(4)
C35 C36 H36 120.0
C22 C36 H36 120.0

loop_
_geom_bond_atom_site_label_1
_geom_bond_atom_site_label_2
_geom_bond_distance
S1 N1 1.601(4)
S1 N2 1.609(3)
N1 C1 1.362(4)
N2 C2 1.334(5)
F1 C4 1.321(5)
F2 C5 1.341(5)
C1 C2 1.421(5)
C1 C6 1.436(5)
C2 C3 1.437(5)
C3 C4 1.355(5)
C3 C22 1.466(5)
C4 C5 1.401(6)
C5 C6 1.379(5)
C6 C7 1.471(5)
C7 C8 1.396(6)
C7 C21 1.396(5)
C8 C9 1.388(6)
C8 H8 0.9300
C9 C10 1.382(5)
C9 H9 0.9300
C10 C20 1.382(5)
C10 C11 1.472(6)
C11 C12 1.375(6)
C11 C16 1.403(5)
C12 C13 1.367(6)
C12 H12 0.9300
C13 C14 1.373(6)
C13 H13 0.9300
C14 C15 1.380(6)
C14 H14 0.9300
C15 C16 1.377(6)
C15 H15 0.9300
C16 C17 1.523(6)
C17 C20 1.524(5)
C17 C19 1.524(6)
C17 C18 1.527(5)
C18 H18A 0.9600
C18 H18B 0.9600
C18 H18C 0.9600
C19 H19A 0.9600
C19 H19B 0.9600
C19 H19C 0.9600
C20 C21 1.381(5)
C21 H21 0.9300
C22 C36 1.396(5)
C22 C23 1.404(5)
C23 C24 1.369(6)
C23 H23 0.9300
C24 C25 1.371(6)
C24 H24 0.9300
C25 C35 1.408(5)
C25 C26 1.450(6)
C26 C31 1.390(6)
C26 C27 1.395(6)
C27 C28 1.379(7)
C27 H27 0.9300
C28 C29 1.367(8)
C28 H28 0.9300
C29 C30 1.387(7)
C29 H29 0.9300
C30 C31 1.384(7)
C30 H30 0.9300
C31 C32 1.524(6)
C32 C35 1.515(6)
C32 C34 1.532(6)
C32 C33 1.540(7)
C33 H33A 0.9600
C33 H33B 0.9600
C33 H33C 0.9600
C34 H34A 0.9600
C34 H34B 0.9600
C34 H34C 0.9600
C35 C36 1.375(5)
C36 H36 0.9300

loop_
_geom_torsion_atom_site_label_1
_geom_torsion_atom_site_label_2
_geom_torsion_atom_site_label_3
_geom_torsion_atom_site_label_4
_geom_torsion
N2 S1 N1 C1 0.2(3)
N1 S1 N2 C2 -0.8(3)
S1 N1 C1 C2 0.4(4)
S1 N1 C1 C6 176.8(3)
S1 N2 C2 C1 1.1(4)
S1 N2 C2 C3 179.0(3)
N1 C1 C2 N2 -1.0(5)
C6 C1 C2 N2 -177.6(4)
N1 C1 C2 C3 -179.0(3)
C6 C1 C2 C3 4.5(6)
N2 C2 C3 C4 -180.0(4)
C1 C2 C3 C4 -2.3(6)
N2 C2 C3 C22 2.3(6)
C1 C2 C3 C22 180.0(4)
C2 C3 C4 F1 179.8(4)
C22 C3 C4 F1 -2.4(7)
C2 C3 C4 C5 -0.1(6)
C22 C3 C4 C5 177.7(4)
F1 C4 C5 F2 6.8(6)
C3 C4 C5 F2 -173.3(4)
F1 C4 C5 C6 -179.6(4)
C3 C4 C5 C6 0.4(7)
F2 C5 C6 C1 175.0(4)
C4 C5 C6 C1 1.6(6)
F2 C5 C6 C7 -3.6(7)
C4 C5 C6 C7 -177.0(4)
N1 C1 C6 C5 180.0(4)
C2 C1 C6 C5 -3.9(6)
N1 C1 C6 C7 -1.4(6)
C2 C1 C6 C7 174.7(4)
C5 C6 C7 C8 34.1(6)
C1 C6 C7 C8 -144.3(4)
C5 C6 C7 C21 -148.2(4)
C1 C6 C7 C21 33.4(6)
C21 C7 C8 C9 -0.8(7)
C6 C7 C8 C9 176.9(4)
C7 C8 C9 C10 -0.3(7)
C8 C9 C10 C20 0.8(7)
C8 C9 C10 C11 -175.6(4)
C20 C10 C11 C12 -177.6(5)
C9 C10 C11 C12 -0.8(8)
C20 C10 C11 C16 -0.2(5)
C9 C10 C11 C16 176.5(4)
C16 C11 C12 C13 -0.6(7)
C10 C11 C12 C13 176.5(5)
C11 C12 C13 C14 0.2(7)
C12 C13 C14 C15 0.4(8)
C13 C14 C15 C16 -0.7(8)
C14 C15 C16 C11 0.3(7)
C14 C15 C16 C17 -179.0(5)
C12 C11 C16 C15 0.3(6)
C10 C11 C16 C15 -177.4(4)
C12 C11 C16 C17 179.7(4)
C10 C11 C16 C17 2.0(5)
C15 C16 C17 C20 176.5(4)
C11 C16 C17 C20 -2.8(4)
C15 C16 C17 C19 -65.0(6)
C11 C16 C17 C19 115.7(4)
C15 C16 C17 C18 58.0(6)
C11 C16 C17 C18 -121.3(4)
C9 C10 C20 C21 -0.2(6)
C11 C10 C20 C21 176.9(4)
C9 C10 C20 C17 -178.8(4)
C11 C10 C20 C17 -1.7(5)
C16 C17 C20 C21 -175.8(4)
C19 C17 C20 C21 65.7(5)
C18 C17 C20 C21 -57.0(6)
C16 C17 C20 C10 2.7(4)
C19 C17 C20 C10 -115.8(4)
C18 C17 C20 C10 121.5(4)
C10 C20 C21 C7 -1.0(6)
C17 C20 C21 C7 177.4(4)
C8 C7 C21 C20 1.4(6)
C6 C7 C21 C20 -176.2(4)
C4 C3 C22 C36 -137.5(4)
C2 C3 C22 C36 40.1(6)
C4 C3 C22 C23 38.6(6)
C2 C3 C22 C23 -143.8(4)
C36 C22 C23 C24 0.5(6)
C3 C22 C23 C24 -175.7(4)
C22 C23 C24 C25 1.4(6)
C23 C24 C25 C35 -2.2(6)
C23 C24 C25 C26 175.3(4)
C24 C25 C26 C31 -176.0(4)
C35 C25 C26 C31 1.7(5)
C24 C25 C26 C27 -0.2(8)
C35 C25 C26 C27 177.4(4)
C31 C26 C27 C28 1.2(7)
C25 C26 C27 C28 -174.1(5)
C26 C27 C28 C29 -0.7(8)
C27 C28 C29 C30 -0.4(10)
C28 C29 C30 C31 1.1(9)
C29 C30 C31 C26 -0.6(8)
C29 C30 C31 C32 179.6(5)
C27 C26 C31 C30 -0.5(7)
C25 C26 C31 C30 175.8(4)
C27 C26 C31 C32 179.3(4)
C25 C26 C31 C32 -4.4(5)
C30 C31 C32 C35 -175.1(5)
C26 C31 C32 C35 5.2(5)
C30 C31 C32 C34 68.0(7)
C26 C31 C32 C34 -111.8(5)
C30 C31 C32 C33 -55.8(7)
C26 C31 C32 C33 124.4(5)
C24 C25 C35 C36 1.1(6)
C26 C25 C35 C36 -176.9(4)
C24 C25 C35 C32 179.7(4)
C26 C25 C35 C32 1.8(5)
C31 C32 C35 C36 174.3(4)
C34 C32 C35 C36 -68.2(6)
C33 C32 C35 C36 54.9(6)
C31 C32 C35 C25 -4.1(5)
C34 C32 C35 C25 113.4(4)
C33 C32 C35 C25 -123.5(4)
C25 C35 C36 C22 0.7(6)
C32 C35 C36 C22 -177.5(4)
C23 C22 C36 C35 -1.5(6)
C3 C22 C36 C35 174.5(4)
